data_4030802
loop_
_publ_author_name
'Heuer, T.'
'Steffen, F.'
'Meyer, G.'

_publ_section_title
;
 Trigonal bipyramidal clusters with one face-capping bromide ligand in
 [La5(C2)]Br9 and [Ce5(C2)]Br9
;
_journal_name_full 'European Journal of Solid State and Inorganic Chemistry'
_journal_page_first 265
_journal_page_last 272
_journal_volume 33
_journal_year 1996
_chemical_formula_sum 'C2 Br9 La5'
_chemical_formula_weight 1437.69
_space_group_IT_number 62
_symmetry_cell_setting orthorhombic
_symmetry_Int_Tables_number 62
_symmetry_space_group_name_Hall '-P 2ac 2n'
_symmetry_space_group_name_H-M 'P n m a'
_cell_angle_alpha 90
_cell_angle_beta 90
_cell_angle_gamma 90
_cell_formula_units_Z 4
_cell_length_a 11.3090(8)
_cell_length_b 9.9477(7)
_cell_length_c 16.4911(11)
_cell_volume 1855.2(2)
_diffrn_ambient_temperature 293
_diffrn_radiation_probe x-ray
_diffrn_radiation_type MoK\a
_diffrn_radiation_wavelength 0.71073
_exptl_absorpt_coefficient_mu 30.511
_exptl_crystal_density_diffrn 5.147
_exptl_crystal_F_000 2448
_refine_ls_number_parameters 85
_refine_ls_number_reflns 2396
_refine_ls_R_factor_gt 0.0420
_refine_ls_wR_factor_gt 0.0879
_cod_data_source_file EJSSIC-1996-33-265-272-1.cif
_cod_data_source_block C2Br9La5
_cod_original_formula_sum 'Br9 C2 La5'
_cod_database_code 4030802

loop_
_symmetry_equiv_pos_site_id
_symmetry_equiv_pos_as_xyz
1 x,y,z
2 1/2-x,-y,1/2+z
3 1/2+x,1/2-y,1/2-z
4 -x,1/2+y,-z
5 -x,-y,-z
6 1/2+x,y,1/2-z
7 1/2-x,1/2+y,1/2+z
8 x,1/2-y,z

loop_
_atom_site_label
_atom_site_type_symbol
_atom_site_thermal_displace_type
_atom_site_fract_x
_atom_site_fract_y
_atom_site_fract_z
_atom_site_occupancy
_atom_site_U_iso_or_equiv
La1 La Uiso 0.92910(10) 0.25000 0.66210(10) 1.000 0.0220(10)
La2 La Uiso 0.63590(10) 0.25000 0.34760(10) 1.000 0.0220(10)
La3 La Uiso 0.96490(10) 0.25000 0.43380(10) 1.000 0.0220(10)
La4 La Uiso 0.68910(10) 0.04640(10) 0.54960(10) 1.000 0.0220(10)
Br1 Br Uiso 0.38890(10) 0.25000 0.44240(10) 1.000 0.0300(10)
Br2 Br Uiso 0.65940(10) 0.25000 0.71240(10) 1.000 0.0360(10)
Br3 Br Uiso 0.87350(10) 0.25000 0.26750(10) 1.000 0.0410(10)
Br4 Br Uiso 0.86480(10) -0.05340(10) 0.67650(10) 1.000 0.0280(10)
Br5 Br Uiso 0.88570(10) -0.07260(10) 0.43860(10) 1.000 0.0270(10)
Br6 Br Uiso 0.43120(10) 0.03680(10) 0.61380(10) 1.000 0.0270(10)
C1 C Uiso 0.8220(10) 0.25000 0.5439(7) 1.000 0.016(3)
C2 C Uiso 0.7452(12) 0.25000 0.4708(9) 1.000 0.024(3)

loop_
_atom_type_symbol
_atom_type_description
_atom_type_scat_dispersion_real
_atom_type_scat_dispersion_imag
_atom_type_scat_source
C C 0.0033 0.0016 ' International Tables Vol C Tables 4.2.6.8 and 6.1.1.4'
Br Br -0.2901 2.4595 ' International Tables Vol C Tables 4.2.6.8 and 6.1.1.4'
La La -0.2871 2.4523 ' International Tables Vol C Tables 4.2.6.8 and 6.1.1.4'

loop_
_geom_angle_atom_site_label_1
_geom_angle_atom_site_label_2
_geom_angle_atom_site_label_3
_geom_angle
_geom_angle_site_symmetry_1
_geom_angle_site_symmetry_3
_geom_angle_publ_flag
Br2 La1 Br4 75.80(3) . . yes
Br2 La1 C1 73.4(3) . . yes
Br2 La1 Br2 126.31(6) . 3_556 yes
Br2 La1 Br5 140.09(4) . 4_756 yes
Br2 La1 Br5 140.09(4) . 5_756 yes
Br2 La1 Br4 75.80(3) . 8_555 yes
Br4 La1 C1 86.65(8) . . yes
Br2 La1 Br4 97.78(4) 3_556 . yes
Br4 La1 Br5 136.58(5) . 4_756 yes
Br4 La1 Br5 70.01(3) . 5_756 yes
Br4 La1 Br4 151.56(5) . 8_555 yes
Br2 La1 C1 160.3(3) 3_556 . yes
Br5 La1 C1 84.5(2) 4_756 . yes
Br5 La1 C1 84.5(2) 5_756 . yes
Br4 La1 C1 86.65(8) 8_555 . yes
Br2 La1 Br5 79.08(4) 3_556 4_756 yes
Br2 La1 Br5 79.08(4) 3_556 5_756 yes
Br2 La1 Br4 97.78(4) 3_556 8_555 yes
Br5 La1 Br5 66.87(4) 4_756 5_756 yes
Br4 La1 Br5 70.01(3) 8_555 4_756 yes
Br4 La1 Br5 136.58(5) 8_555 5_756 yes
Br1 La2 Br3 176.94(7) . . yes
Br1 La2 C2 92.1(3) . . yes
Br1 La2 Br4 113.54(4) . 2_654 yes
Br1 La2 Br6 71.20(3) . 4_656 yes
Br1 La2 Br6 71.20(3) . 5_656 yes
Br1 La2 Br4 113.54(4) . 7_654 yes
Br3 La2 C2 84.9(3) . . yes
Br3 La2 Br4 68.87(4) . 2_654 yes
Br3 La2 Br6 108.57(3) . 4_656 yes
Br3 La2 Br6 108.57(3) . 5_656 yes
Br3 La2 Br4 68.87(4) . 7_654 yes
Br4 La2 C2 134.7(2) 2_654 . yes
Br6 La2 C2 87.16(12) 4_656 . yes
Br6 La2 C2 87.16(12) 5_656 . yes
Br4 La2 C2 134.7(2) 7_654 . yes
Br4 La2 Br6 135.30(6) 2_654 4_656 yes
Br4 La2 Br6 68.56(4) 2_654 5_656 yes
Br4 La2 Br4 69.45(4) 2_654 7_654 yes
Br6 La2 Br6 141.71(6) 4_656 5_656 yes
Br4 La2 Br6 68.56(4) 7_654 4_656 yes
Br4 La2 Br6 135.30(6) 7_654 5_656 yes
Br3 La3 Br5 85.84(4) . . yes
Br3 La3 C1 117.7(3) . . yes
Br3 La3 C2 83.2(3) . . yes
Br3 La3 Br4 71.90(5) . 4_756 yes
Br3 La3 Br5 142.70(4) . 4_756 yes
Br3 La3 Br4 71.90(5) . 5_756 yes
Br3 La3 Br5 142.70(4) . 5_756 yes
Br3 La3 Br5 85.84(4) . 8_555 yes
Br5 La3 C1 78.67(6) . . yes
Br5 La3 C2 74.53(3) . . yes
Br4 La3 Br5 137.92(5) 4_756 . yes
Br5 La3 Br5 130.72(6) . 4_756 yes
Br4 La3 Br5 66.32(3) 5_756 . yes
Br5 La3 Br5 66.32(3) . 5_756 yes
Br5 La3 Br5 148.70(5) . 8_555 yes
C1 La3 C2 34.5(4) . . yes
Br4 La3 C1 143.27(4) 4_756 . yes
Br5 La3 C1 82.0(2) 4_756 . yes
Br4 La3 C1 143.27(4) 5_756 . yes
Br5 La3 C1 82.0(2) 5_756 . yes
Br5 La3 C1 78.67(6) 8_555 . yes
Br4 La3 C2 134.41(19) 4_756 . yes
Br5 La3 C2 110.7(3) 4_756 . yes
Br4 La3 C2 134.41(19) 5_756 . yes
Br5 La3 C2 110.7(3) 5_756 . yes
Br5 La3 C2 74.53(3) 8_555 . yes
Br4 La3 Br5 74.27(4) 4_756 4_756 yes
Br4 La3 Br4 72.87(4) 4_756 5_756 yes
Br4 La3 Br5 112.28(4) 4_756 5_756 yes
Br4 La3 Br5 66.32(3) 4_756 8_555 yes
Br4 La3 Br5 112.28(4) 5_756 4_756 yes
Br5 La3 Br5 66.36(4) 4_756 5_756 yes
Br5 La3 Br5 66.32(3) 4_756 8_555 yes
Br4 La3 Br5 74.27(4) 5_756 5_756 yes
Br4 La3 Br5 137.92(5) 5_756 8_555 yes
Br5 La3 Br5 130.72(6) 5_756 8_555 yes
Br2 La4 Br4 73.44(5) . . yes
Br2 La4 Br5 139.98(5) . . yes
Br2 La4 Br6 69.77(4) . . yes
Br2 La4 C1 66.9(3) . . yes
Br2 La4 C2 87.3(3) . . yes
Br1 La4 Br2 120.74(6) 4_646 . yes
Br2 La4 Br6 143.05(5) . 5_656 yes
Br4 La4 Br5 79.31(5) . . yes
Br4 La4 Br6 111.58(6) . . yes
Br4 La4 C1 84.2(2) . . yes
Br4 La4 C2 117.2(3) . . yes
Br1 La4 Br4 81.12(4) 4_646 . yes
Br4 La4 Br6 141.94(5) . 5_656 yes
Br5 La4 Br6 149.28(5) . . yes
Br5 La4 C1 81.8(2) . . yes
Br5 La4 C2 79.7(3) . . yes
Br1 La4 Br5 82.29(4) 4_646 . yes
Br5 La4 Br6 72.77(5) . 5_656 yes
Br6 La4 C1 126.7(2) . . yes
Br6 La4 C2 116.3(3) . . yes
Br1 La4 Br6 71.75(4) 4_646 . yes
Br6 La4 Br6 82.94(5) . 5_656 yes
C1 La4 C2 34.5(4) . . yes
Br1 La4 C1 160.1(2) 4_646 . yes
Br6 La4 C1 116.0(3) 5_656 . yes
Br1 La4 C2 151.0(3) 4_646 . yes
Br6 La4 C2 82.9(3) 5_656 . yes
Br1 La4 Br6 70.08(4) 4_646 5_656 yes
La2 Br1 La4 105.71(3) . 4_656 yes
La2 Br1 La4 105.71(3) . 5_656 yes
La4 Br1 La4 146.34(5) 4_656 5_656 yes
La1 Br2 La4 72.28(4) . . yes
La1 Br2 La1 156.74(7) . 3_456 yes
La1 Br2 La4 72.28(4) . 8_555 yes
La1 Br2 La4 124.89(4) 3_456 . yes
La4 Br2 La4 73.63(5) . 8_555 yes
La1 Br2 La4 124.89(4) 3_456 8_555 yes
La2 Br3 La3 84.47(6) . . yes
La1 Br4 La4 77.55(4) . . yes
La1 Br4 La2 127.98(6) . 2_655 yes
La1 Br4 La3 113.39(5) . 4_746 yes
La2 Br4 La4 138.37(5) 2_655 . yes
La3 Br4 La4 101.26(6) 4_746 . yes
La2 Br4 La3 96.72(4) 2_655 4_746 yes
La3 Br5 La4 80.78(4) . . yes
La1 Br5 La3 110.03(4) 4_746 . yes
La3 Br5 La3 113.68(5) . 4_746 yes
La1 Br5 La4 168.87(5) 4_746 . yes
La3 Br5 La4 101.45(6) 4_746 . yes
La1 Br5 La3 72.19(4) 4_746 4_746 yes
La2 Br6 La4 109.70(4) 4_646 . yes
La4 Br6 La4 97.06(6) . 5_656 yes
La2 Br6 La4 79.77(5) 4_646 5_656 yes
La1 C1 La3 106.5(4) . . yes
La1 C1 La4 106.4(3) . . yes
La1 C1 C2 176.1(9) . . yes
La1 C1 La4 106.4(3) . 8_555 yes
La3 C1 La4 115.1(3) . . yes
La3 C1 C2 77.4(7) . . yes
La3 C1 La4 115.1(3) . 8_555 yes
La4 C1 C2 71.5(4) . . yes
La4 C1 La4 106.7(4) . 8_555 yes
La4 C1 C2 71.5(4) 8_555 . yes
La2 C2 La3 107.5(5) . . yes
La2 C2 La4 108.3(4) . . yes
La2 C2 C1 175.5(10) . . yes
La2 C2 La4 108.3(4) . 8_555 yes
La3 C2 La4 111.9(4) . . yes
La3 C2 C1 68.0(7) . . yes
La3 C2 La4 111.9(4) . 8_555 yes
La4 C2 C1 74.1(5) . . yes
La4 C2 La4 109.0(6) . 8_555 yes
La4 C2 C1 74.1(5) 8_555 . yes

loop_
_geom_bond_atom_site_label_1
_geom_bond_atom_site_label_2
_geom_bond_distance
_geom_bond_site_symmetry_2
_geom_bond_publ_flag
La1 Br2 3.1608(17) . yes
La1 Br4 3.1136(11) . yes
La1 C1 2.295(12) . yes
La1 Br2 3.3267(19) 3_556 yes
La1 Br5 3.2029(17) 4_756 yes
La1 Br5 3.2029(17) 5_756 yes
La1 Br4 3.1136(11) 8_555 yes
La2 Br1 3.2011(18) . yes
La2 Br3 2.9942(18) . yes
La2 C2 2.378(15) . yes
La2 Br4 3.433(2) 2_654 yes
La2 Br6 3.0200(12) 4_656 yes
La2 Br6 3.0200(12) 5_656 yes
La2 Br4 3.433(2) 7_654 yes
La3 Br3 2.931(2) . yes
La3 Br5 3.3327(11) . yes
La3 C1 2.431(12) . yes
La3 C2 2.558(14) . yes
La3 Br4 3.2928(17) 4_756 yes
La3 Br5 3.2244(18) 4_756 yes
La3 Br4 3.2928(17) 5_756 yes
La3 Br5 3.2244(18) 5_756 yes
La3 Br5 3.3327(11) 8_555 yes
La4 Br2 3.380(2) . yes
La4 Br4 3.052(2) . yes
La4 Br5 3.1137(19) . yes
La4 Br6 3.1043(17) . yes
La4 C1 2.524(7) . yes
La4 C2 2.489(9) . yes
La4 Br1 3.0805(11) 4_646 yes
La4 Br6 3.130(2) 5_656 yes
C1 C2 1.486(18) . no

loop_
_geom_torsion_atom_site_label_1
_geom_torsion_atom_site_label_2
_geom_torsion_atom_site_label_3
_geom_torsion_atom_site_label_4
_geom_torsion
_geom_torsion_site_symmetry_1
_geom_torsion_site_symmetry_3
_geom_torsion_site_symmetry_4
_geom_torsion_publ_flag
Br4 La1 Br2 La4 -51.74(4) . . . no
Br4 La1 Br2 La4 -129.71(5) . . 8_555 no
C1 La1 Br2 La4 38.98(3) . . . no
Br5 La1 Br2 La4 98.17(9) 4_756 . . no
Br5 La1 Br2 La4 -20.20(9) 5_756 . . no
Br4 La1 Br2 La4 129.71(5) 8_555 . . no
Br2 La1 Br4 La4 58.03(5) . . . no
C1 La1 Br4 La4 -15.6(3) . . . no
Br2 La1 Br4 La4 -176.38(5) 3_556 . . no
Br5 La1 Br4 La4 -94.06(9) 4_756 . . no
Br5 La1 Br4 La4 -101.04(5) 5_756 . . no
Br4 La1 Br4 La4 60.99(15) 8_555 . . no
Br2 La1 C1 La3 180.00 . . . no
Br2 La1 C1 La4 -56.8(3) . . . no
Br4 La1 C1 La3 -103.83(4) . . . no
Br4 La1 C1 La4 19.4(3) . . . no
Br4 La1 C1 La4 133.0(3) . . 8_555 no
Br5 La1 C1 La4 156.8(3) 4_756 . . no
Br5 La1 C1 La4 89.6(3) 5_756 . . no
Br4 La1 C1 La4 -133.0(3) 8_555 . . no
Br4 La1 Br5 La3 54.39(8) . 4_756 . no
Br4 La1 Br5 La3 113.26(4) . 5_756 . no
C2 La2 Br3 La3 0.00 . . . no
Br1 La2 C2 La3 180.00 . . . no
Br1 La2 C2 La4 59.0(4) . . . no
Br3 La2 C2 La3 0.00 . . . no
Br3 La2 C2 La4 -121.0(4) . . . no
Br4 La2 C2 La4 -67.8(7) 2_654 . . no
Br6 La2 C2 La4 130.1(4) 4_656 . . no
Br6 La2 C2 La4 -12.1(4) 5_656 . . no
Br4 La2 C2 La4 -174.27(13) 7_654 . . no
Br1 La2 Br6 La4 -83.94(5) . 5_656 . no
Br3 La2 Br6 La4 92.84(6) . 5_656 . no
C2 La2 Br6 La4 9.2(3) . 5_656 . no
Br5 La3 Br3 La2 74.90(3) . . . no
C1 La3 Br3 La2 0.00 . . . no
C2 La3 Br3 La2 0.00 . . . no
Br3 La3 Br5 La4 -106.93(5) . . . no
C1 La3 Br5 La4 12.4(3) . . . no
C2 La3 Br5 La4 -22.9(3) . . . no
Br4 La3 Br5 La4 -163.88(8) 4_756 . . no
Br5 La3 Br5 La4 81.31(7) 4_756 . . no
Br4 La3 Br5 La4 -178.98(6) 5_756 . . no
Br5 La3 Br5 La4 98.54(5) 5_756 . . no
Br5 La3 Br5 La4 -31.98(13) 8_555 . . no
Br3 La3 C1 La1 -180.00 . . . no
Br3 La3 C1 La4 62.4(4) . . . no
Br3 La3 C1 C2 0.00 . . . no
Br5 La3 C1 La1 100.87(6) . . . no
Br5 La3 C1 La4 -16.8(3) . . . no
Br5 La3 C1 C2 -79.13(6) . . . no
Br5 La3 C1 La4 -141.5(4) . . 8_555 no
C2 La3 C1 La1 -180.00 . . . no
C2 La3 C1 La4 62.4(4) . . . no
Br4 La3 C1 La4 159.06(9) 4_756 . . no
Br5 La3 C1 La4 -151.2(4) 4_756 . . no
Br4 La3 C1 La4 -34.3(7) 5_756 . . no
Br5 La3 C1 La4 -84.1(3) 5_756 . . no
Br5 La3 C1 La4 141.5(4) 8_555 . . no
Br3 La3 C2 La2 0.00 . . . no
Br3 La3 C2 La4 118.7(4) . . . no
Br3 La3 C2 C1 180.00 . . . no
Br5 La3 C2 La2 -87.56(10) . . . no
Br5 La3 C2 La4 31.2(4) . . . no
Br5 La3 C2 C1 92.44(10) . . . no
Br5 La3 C2 La4 153.7(5) . . 8_555 no
C1 La3 C2 La2 180.00 . . . no
C1 La3 C2 La4 -61.3(4) . . . no
Br4 La3 C2 La4 174.98(18) 4_756 . . no
Br5 La3 C2 La4 -97.1(4) 4_756 . . no
Br4 La3 C2 La4 62.5(7) 5_756 . . no
Br5 La3 C2 La4 -25.5(5) 5_756 . . no
Br5 La3 C2 La4 -153.7(5) 8_555 . . no
Br5 La3 Br5 La1 -44.00(6) . 4_756 . no
Br5 La3 Br5 La1 -104.59(4) . 5_756 . no
Br4 La4 Br2 La1 54.12(4) . . . no
Br4 La4 Br2 La1 -108.25(5) . . 3_456 no
Br4 La4 Br2 La4 130.29(4) . . 8_555 no
Br5 La4 Br2 La1 5.04(8) . . . no
Br5 La4 Br2 La1 -157.33(7) . . 3_456 no
Br5 La4 Br2 La4 81.21(8) . . 8_555 no
Br6 La4 Br2 La1 175.36(4) . . . no
Br6 La4 Br2 La1 12.99(5) . . 3_456 no
Br6 La4 Br2 La4 -108.47(4) . . 8_555 no
C1 La4 Br2 La1 -36.6(2) . . . no
C1 La4 Br2 La4 39.6(2) . . 8_555 no
C2 La4 Br2 La1 -65.3(3) . . . no
C2 La4 Br2 La4 10.9(3) . . 8_555 no
Br6 La4 Br2 La1 -139.70(8) 5_656 . . no
Br2 La4 Br4 La1 -53.36(4) . . . no
Br2 La4 Br4 La2 81.09(7) . . 2_655 no
Br2 La4 Br4 La3 -165.11(4) . . 4_746 no
Br5 La4 Br4 La1 97.00(4) . . . no
Br5 La4 Br4 La2 -128.55(7) . . 2_655 no
Br5 La4 Br4 La3 -14.75(4) . . 4_746 no
Br6 La4 Br4 La1 -112.98(5) . . . no
Br6 La4 Br4 La2 21.47(9) . . 2_655 no
Br6 La4 Br4 La3 135.26(4) . . 4_746 no
C1 La4 Br4 La1 14.2(2) . . . no
C1 La4 Br4 La2 148.7(2) . . 2_655 no
C1 La4 Br4 La3 -97.5(2) . . 4_746 no
C2 La4 Br4 La1 24.6(3) . . . no
C2 La4 Br4 La2 159.1(3) . . 2_655 no
C2 La4 Br4 La3 -87.2(3) . . 4_746 no
Br1 La4 Br4 La1 -179.25(5) 4_646 . . no
Br6 La4 Br4 La1 140.11(9) 5_656 . . no
Br2 La4 Br5 La3 -49.91(8) . . . no
Br2 La4 Br5 La3 62.56(8) . . 4_746 no
Br4 La4 Br5 La3 -97.40(4) . . . no
Br4 La4 Br5 La3 15.08(4) . . 4_746 no
Br6 La4 Br5 La3 148.07(12) . . . no
Br6 La4 Br5 La3 -99.45(12) . . 4_746 no
C1 La4 Br5 La3 -11.8(3) . . . no
C1 La4 Br5 La3 100.7(3) . . 4_746 no
C2 La4 Br5 La3 23.1(3) . . . no
C2 La4 Br5 La3 135.6(3) . . 4_746 no
Br1 La4 Br5 La3 -179.76(5) 4_646 . . no
Br6 La4 Br5 La3 108.78(5) 5_656 . . no
Br2 La4 Br6 La2 -123.71(6) . . 4_646 no
Br2 La4 Br6 La4 154.67(4) . . 5_656 no
Br4 La4 Br6 La2 -61.91(7) . . 4_646 no
Br4 La4 Br6 La4 -143.53(5) . . 5_656 no
Br5 La4 Br6 La2 44.07(15) . . 4_646 no
Br5 La4 Br6 La4 -37.55(13) . . 5_656 no
C1 La4 Br6 La2 -161.0(3) . . 4_646 no
C1 La4 Br6 La4 117.3(3) . . 5_656 no
C2 La4 Br6 La2 160.1(3) . . 4_646 no
C2 La4 Br6 La4 78.5(3) . . 5_656 no
Br6 La4 Br6 La4 0.02(10) 5_656 . 5_656 no
Br2 La4 C1 La1 54.6(3) . . . no
Br2 La4 C1 La3 172.2(5) . . . no
Br2 La4 C1 C2 -122.0(6) . . . no
Br2 La4 C1 La4 -58.8(3) . . 8_555 no
Br4 La4 C1 La1 -19.9(3) . . . no
Br4 La4 C1 La3 97.8(4) . . . no
Br4 La4 C1 C2 163.6(6) . . . no
Br4 La4 C1 La4 -133.2(4) . . 8_555 no
Br5 La4 C1 La1 -99.9(3) . . . no
Br5 La4 C1 La3 17.8(3) . . . no
Br5 La4 C1 C2 83.6(6) . . . no
Br5 La4 C1 La4 146.8(4) . . 8_555 no
Br6 La4 C1 La1 92.8(3) . . . no
Br6 La4 C1 La3 -149.6(2) . . . no
Br6 La4 C1 C2 -83.8(6) . . . no
Br6 La4 C1 La4 -20.6(5) . . 8_555 no
C2 La4 C1 La1 176.5(8) . . . no
C2 La4 C1 La3 -65.8(7) . . . no
C2 La4 C1 La4 63.2(6) . . 8_555 no
Br6 La4 C1 La1 -166.1(2) 5_656 . . no
Br6 La4 C1 La3 -48.4(4) 5_656 . . no
Br6 La4 C1 C2 17.4(6) 5_656 . . no
Br2 La4 C2 La2 -132.6(4) . . . no
Br2 La4 C2 La3 109.1(4) . . . no
Br2 La4 C2 C1 51.4(5) . . . no
Br2 La4 C2 La4 -15.0(4) . . 8_555 no
Br4 La4 C2 La2 157.6(3) . . . no
Br4 La4 C2 La3 39.3(5) . . . no
Br4 La4 C2 C1 -18.4(7) . . . no
Br4 La4 C2 La4 -84.8(5) . . 8_555 no
Br5 La4 C2 La2 85.4(4) . . . no
Br5 La4 C2 La3 -32.9(4) . . . no
Br5 La4 C2 C1 -90.6(6) . . . no
Br5 La4 C2 La4 -157.0(5) . . 8_555 no
Br6 La4 C2 La2 -66.8(5) . . . no
Br6 La4 C2 La3 174.9(3) . . . no
Br6 La4 C2 C1 117.2(5) . . . no
Br6 La4 C2 La4 50.8(6) . . 8_555 no
C1 La4 C2 La2 176.0(9) . . . no
C1 La4 C2 La3 57.7(6) . . . no
C1 La4 C2 La4 -66.4(6) . . 8_555 no
Br6 La4 C2 La2 11.7(4) 5_656 . . no
Br6 La4 C2 La3 -106.6(4) 5_656 . . no
Br6 La4 C2 C1 -164.3(6) 5_656 . . no
Br2 La4 Br6 La2 66.93(8) . 5_656 . no
Br4 La4 Br6 La2 -134.87(9) . 5_656 . no
Br4 La4 Br6 La4 116.30(8) . 5_656 5_656 no
Br5 La4 Br6 La2 -90.20(4) . 5_656 . no
Br5 La4 Br6 La4 160.98(4) . 5_656 5_656 no
Br6 La4 Br6 La2 108.83(4) . 5_656 . no
Br6 La4 Br6 La4 -0.02(10) . 5_656 5_656 no
C1 La4 Br6 La2 -18.7(2) . 5_656 . no
C2 La4 Br6 La2 -8.9(3) . 5_656 . no
La3 C1 C2 La4 122.18(19) . . . no
La4 C1 C2 La3 -122.18(19) . . . no
La4 C1 C2 La4 115.6(4) . . 8_555 no
La4 C1 C2 La4 -115.6(4) 8_555 . . no
